data_7126266
loop_
_publ_author_name
'Lamb, Katie J.'
'Dowsett, Mark R.'
'North, Michael'
'Parker, Rachel R.'
'Whitwood, Adrian C.'

_publ_section_title
;
 Unprecedented reductive cyclisation of salophen ligands to
 tetrahydroquinoxalines during metal complex formation.
;
_journal_issue 35
_journal_name_full 'Chemical communications (Cambridge, England)'
_journal_page_first 4844
_journal_page_last 4847
_journal_paper_doi 10.1039/d0cc01192d
_journal_volume 56
_journal_year 2020
_chemical_formula_moiety 'C22 H16 F6 N2 O2'
_chemical_formula_sum 'C22 H16 F6 N2 O2'
_chemical_formula_weight 454.37
_space_group_crystal_system orthorhombic
_space_group_IT_number 60
_space_group_name_Hall '-P 2n 2ab'
_space_group_name_H-M_alt 'P b c n'
_atom_sites_solution_hydrogens difmap
_atom_sites_solution_primary dual
_audit_creation_date 2020-02-10
_audit_creation_method
;
Olex2 1.2
(compiled 2018.05.29 svn.r3508 for OlexSys, GUI svn.r5506)
;
_audit_update_record
;
2020-02-10 deposited with the CCDC.	2020-03-25 downloaded from the CCDC.
;
_cell_angle_alpha 90
_cell_angle_beta 90
_cell_angle_gamma 90
_cell_formula_units_Z 8
_cell_length_a 28.1272(4)
_cell_length_b 9.04947(13)
_cell_length_c 14.7304(2)
_cell_measurement_reflns_used 3984
_cell_measurement_temperature 110.05(10)
_cell_measurement_theta_max 70.8870
_cell_measurement_theta_min 5.9310
_cell_volume 3749.42(9)
_computing_cell_refinement 'CrysAlisPro 1.171.40.53 (Rigaku OD, 2019)'
_computing_data_collection 'CrysAlisPro 1.171.40.53 (Rigaku OD, 2019)'
_computing_data_reduction 'CrysAlisPro 1.171.40.53 (Rigaku OD, 2019)'
_computing_molecular_graphics 'Olex2 (Dolomanov et al., 2009)'
_computing_publication_material 'Olex2 (Dolomanov et al., 2009)'
_computing_structure_refinement 'ShelXL (Sheldrick, 2015)'
_computing_structure_solution 'ShelXT (Sheldrick, 2015)'
_diffrn_ambient_environment N~2~
_diffrn_ambient_temperature 110.05(10)
_diffrn_detector 'CCD plate'
_diffrn_detector_area_resol_mean 16.1450
_diffrn_detector_type Eos
_diffrn_measured_fraction_theta_full 1.000
_diffrn_measured_fraction_theta_max 1.000
_diffrn_measurement_details
;
List of Runs (angles in degrees, time in seconds):

  # Type    Start    End  Width  t~exp~   \w     \q     \k     \f   Frames
#--------------------------------------------------------------------------
  1  \w    -19.00  23.00   1.00    1.00    --    0.00 -77.00-120.00   42
  2  \w    -16.00  19.00   1.00    1.00    --    0.00 -77.00 150.00   35
  3  \w    -17.00  10.00   1.00    1.00    --    0.00 -77.00 120.00   27
  4  \w     47.00  73.00   1.00    1.50    --   54.00  61.00 -47.00   26
  5  \w     16.00  72.00   1.00    1.50    --   54.00 -57.00 -30.00   56
  6  \w    -16.00  75.00   1.00    1.50    --   54.00 -37.00-180.00   91
  7  \w     45.00  87.00   1.00    3.00    --  108.00 -91.00-120.00   42
  8  \w     45.00 126.00   1.00    3.00    --  108.00 -63.00  60.00   81
  9  \w     61.00 107.00   1.00    3.00    --  108.00 -91.00 -60.00   46
 10  \w    121.00 164.00   1.00    3.00    --  108.00 111.00  60.00   43
 11  \w     55.00 103.00   1.00    3.00    --  108.00 -91.00  30.00   48
 12  \w     37.00  64.00   1.00    3.00    --  108.00 -91.00-150.00   27
 13  \w    148.00 174.00   1.00    3.00    --  108.00  77.00 -90.00   26
;
_diffrn_measurement_device 'four-circle diffractometer'
_diffrn_measurement_device_type 'SuperNova, Dual, Cu at home/near, Eos'
_diffrn_measurement_method '\w scans'
_diffrn_orient_matrix_type 'CrysAlisPro convention (1999,Acta A55,543-557)'
_diffrn_orient_matrix_UB_11 0.0266056000
_diffrn_orient_matrix_UB_12 0.1382026000
_diffrn_orient_matrix_UB_13 0.0340186000
_diffrn_orient_matrix_UB_21 -0.0409808000
_diffrn_orient_matrix_UB_22 0.0328900000
_diffrn_orient_matrix_UB_23 0.0663833000
_diffrn_orient_matrix_UB_31 0.0247830000
_diffrn_orient_matrix_UB_32 -0.0938030000
_diffrn_orient_matrix_UB_33 0.0732666000
_diffrn_radiation_monochromator mirror
_diffrn_radiation_probe x-ray
_diffrn_radiation_type CuK\a
_diffrn_radiation_wavelength 1.54184
_diffrn_reflns_av_R_equivalents 0.0154
_diffrn_reflns_av_unetI/netI 0.0180
_diffrn_reflns_Laue_measured_fraction_full 1.000
_diffrn_reflns_Laue_measured_fraction_max 1.000
_diffrn_reflns_limit_h_max 33
_diffrn_reflns_limit_h_min -26
_diffrn_reflns_limit_k_max 5
_diffrn_reflns_limit_k_min -10
_diffrn_reflns_limit_l_max 17
_diffrn_reflns_limit_l_min -9
_diffrn_reflns_number 8178
_diffrn_reflns_point_group_measured_fraction_full 1.000
_diffrn_reflns_point_group_measured_fraction_max 1.000
_diffrn_reflns_theta_full 67.052
_diffrn_reflns_theta_max 67.052
_diffrn_reflns_theta_min 5.134
_diffrn_source 'micro-focus sealed X-ray tube'
_diffrn_source_type 'SuperNova (Cu) X-ray Source'
_exptl_absorpt_coefficient_mu 1.265
_exptl_absorpt_correction_T_max 1.000
_exptl_absorpt_correction_T_min 0.551
_exptl_absorpt_correction_type gaussian
_exptl_absorpt_process_details
;
CrysAlisPro 1.171.40.53 (Rigaku Oxford Diffraction, 2019)
Numerical absorption correction based on gaussian integration over
			a multifaceted crystal model
Empirical absorption correction using spherical harmonics,
 implemented in SCALE3 ABSPACK scaling algorithm.
;
_exptl_crystal_colour 'clear colourless'
_exptl_crystal_colour_lustre clear
_exptl_crystal_colour_primary colourless
_exptl_crystal_density_diffrn 1.610
_exptl_crystal_description block
_exptl_crystal_F_000 1856
_exptl_crystal_recrystallization_method 'Re-crystallisation from solvent: chloroform'
_exptl_crystal_size_max 0.267
_exptl_crystal_size_mid 0.163
_exptl_crystal_size_min 0.141
_refine_diff_density_max 0.420
_refine_diff_density_min -0.369
_refine_diff_density_rms 0.048
_refine_ls_extinction_coef 0.00027(6)
_refine_ls_extinction_expression Fc^*^=kFc[1+0.001xFc^2^\l^3^/sin(2\q)]^-1/4^
_refine_ls_extinction_method 'SHELXL-2018/3 (Sheldrick 2018)'
_refine_ls_goodness_of_fit_ref 1.030
_refine_ls_hydrogen_treatment refall
_refine_ls_matrix_type full
_refine_ls_number_parameters 354
_refine_ls_number_reflns 3350
_refine_ls_number_restraints 0
_refine_ls_restrained_S_all 1.030
_refine_ls_R_factor_all 0.0389
_refine_ls_R_factor_gt 0.0343
_refine_ls_shift/su_max 0.001
_refine_ls_shift/su_mean 0.000
_refine_ls_structure_factor_coef Fsqd
_refine_ls_weighting_details 'w=1/[\s^2^(Fo^2^)+(0.0510P)^2^+2.2558P] where P=(Fo^2^+2Fc^2^)/3'
_refine_ls_weighting_scheme calc
_refine_ls_wR_factor_gt 0.0907
_refine_ls_wR_factor_ref 0.0942
_reflns_Friedel_coverage 0.000
_reflns_number_gt 2987
_reflns_number_total 3350
_reflns_threshold_expression 'I > 2\s(I)'
_cod_data_source_file d0cc01192d2.cif
_cod_data_source_block mn2001
_cod_depositor_comments 'Adding full bibliography for 7126266--7126270.cif.'
_cod_original_cell_volume 3749.43(9)
_cod_database_code 7126266
_shelx_shelxl_version_number 2018/3
_chemical_oxdiff_formula 'C22 H16 F6 N2 O2'
_chemical_oxdiff_usercomment 'Katie Lamb KL CF3 col NMR'
_shelx_space_group_comment
;
The symmetry employed for this shelxl refinement is uniquely defined
by the following loop, which should always be used as a source of
symmetry information in preference to the above space-group names.
They are only intended as comments.
;
_reflns_odcompleteness_completeness 99.92
_reflns_odcompleteness_iscentric 1
_reflns_odcompleteness_theta 66.97
_olex2_refinement_description
;
;
_olex2_date_sample_data_collection 2020-01-08
_olex2_date_sample_submission 2019-12-17
_olex2_exptl_crystal_mounting_method 'oil on 200 micrometre micromount'
_olex2_submission_original_sample_id 'KL CF3 col NMR'
_olex2_submission_special_instructions 'No special instructions were received'
_oxdiff_exptl_absorpt_empirical_details
;
Empirical correction (ABSPACK) includes:
- Absorption correction using spherical harmonics
- Frame scaling
;
_oxdiff_exptl_absorpt_empirical_full_max 1.110
_oxdiff_exptl_absorpt_empirical_full_min 0.838

loop_
_space_group_symop_operation_xyz
'x, y, z'
'-x+1/2, -y+1/2, z+1/2'
'-x, y, -z+1/2'
'x+1/2, -y+1/2, -z'
'-x, -y, -z'
'x-1/2, y-1/2, -z-1/2'
'x, -y, z-1/2'
'-x-1/2, y-1/2, z'

loop_
_atom_site_label
_atom_site_type_symbol
_atom_site_fract_x
_atom_site_fract_y
_atom_site_fract_z
_atom_site_U_iso_or_equiv
_atom_site_adp_type
_atom_site_occupancy
_atom_site_site_symmetry_order
_atom_site_calc_flag
_atom_site_refinement_flags_posn
_atom_site_refinement_flags_adp
_atom_site_refinement_flags_occupancy
_atom_site_disorder_assembly
_atom_site_disorder_group
C1 C 0.66893(5) 0.20751(16) 0.29474(10) 0.0128(3) Uani 1 1 d . . . . .
C2 C 0.62584(6) 0.17020(17) 0.25452(10) 0.0146(3) Uani 1 1 d . . . . .
H2 H 0.6251(6) 0.097(2) 0.2115(13) 0.018(5) Uiso 1 1 d . . . . .
C3 C 0.58427(5) 0.23863(17) 0.28122(10) 0.0154(3) Uani 1 1 d . . . . .
H3 H 0.5541(7) 0.209(2) 0.2532(12) 0.018(5) Uiso 1 1 d . . . . .
C4 C 0.58586(5) 0.34854(17) 0.34722(10) 0.0138(3) Uani 1 1 d . . . . .
C5 C 0.62890(5) 0.38842(16) 0.38608(10) 0.0124(3) Uani 1 1 d . . . . .
H5 H 0.6297(6) 0.463(2) 0.4323(13) 0.015(4) Uiso 1 1 d . . . . .
C6 C 0.67088(5) 0.31748(16) 0.36216(10) 0.0114(3) Uani 1 1 d . . . . .
C7 C 0.71575(5) 0.34586(16) 0.41638(10) 0.0117(3) Uani 1 1 d . . . . .
H7 H 0.7133(6) 0.442(2) 0.4443(12) 0.011(4) Uiso 1 1 d . . . . .
C8 C 0.80276(5) 0.31415(16) 0.40018(10) 0.0134(3) Uani 1 1 d . . . . .
C9 C 0.84437(6) 0.33537(17) 0.35060(11) 0.0167(3) Uani 1 1 d . . . . .
H9 H 0.8422(6) 0.365(2) 0.2889(13) 0.018(4) Uiso 1 1 d . . . . .
C10 C 0.88854(6) 0.31193(18) 0.38954(12) 0.0202(4) Uani 1 1 d . . . . .
H10 H 0.9160(7) 0.329(2) 0.3553(13) 0.026(5) Uiso 1 1 d . . . . .
C11 C 0.89148(6) 0.26358(18) 0.47925(12) 0.0201(4) Uani 1 1 d . . . . .
H11 H 0.9211(7) 0.245(2) 0.5061(13) 0.023(5) Uiso 1 1 d . . . . .
C12 C 0.85032(6) 0.24046(17) 0.52857(11) 0.0168(3) Uani 1 1 d . . . . .
H12 H 0.8524(7) 0.204(2) 0.5898(14) 0.022(5) Uiso 1 1 d . . . . .
C13 C 0.80575(5) 0.26652(16) 0.49028(10) 0.0134(3) Uani 1 1 d . . . . .
C14 C 0.71907(5) 0.23010(16) 0.49441(10) 0.0121(3) Uani 1 1 d . . . . .
H14 H 0.7176(6) 0.130(2) 0.4678(11) 0.008(4) Uiso 1 1 d . . . . .
C15 C 0.67733(5) 0.25112(16) 0.55815(10) 0.0124(3) Uani 1 1 d . . . . .
C16 C 0.63640(5) 0.16665(16) 0.54747(10) 0.0135(3) Uani 1 1 d . . . . .
H16 H 0.6365(6) 0.088(2) 0.5068(12) 0.015(4) Uiso 1 1 d . . . . .
C17 C 0.59498(5) 0.20113(17) 0.59453(10) 0.0151(3) Uani 1 1 d . . . . .
C18 C 0.59431(6) 0.32005(18) 0.65435(10) 0.0171(3) Uani 1 1 d . . . . .
H18 H 0.5656(7) 0.345(2) 0.6876(13) 0.022(5) Uiso 1 1 d . . . . .
C19 C 0.63522(6) 0.40171(18) 0.66834(10) 0.0165(3) Uani 1 1 d . . . . .
H19 H 0.6352(7) 0.483(2) 0.7105(13) 0.021(5) Uiso 1 1 d . . . . .
C20 C 0.67651(5) 0.36840(16) 0.62085(10) 0.0131(3) Uani 1 1 d . . . . .
C21 C 0.54117(5) 0.42320(18) 0.37784(11) 0.0169(3) Uani 1 1 d . . . . .
C22 C 0.55062(5) 0.11376(18) 0.57782(11) 0.0184(3) Uani 1 1 d . . . . .
F1 F 0.53228(4) 0.54838(12) 0.33180(8) 0.0320(3) Uani 1 1 d . . . . .
F2 F 0.50266(3) 0.33814(12) 0.36746(8) 0.0294(3) Uani 1 1 d . . . . .
F3 F 0.54317(3) 0.46188(13) 0.46502(7) 0.0294(3) Uani 1 1 d . . . . .
F4 F 0.54574(4) 0.07674(14) 0.48989(7) 0.0340(3) Uani 1 1 d . . . . .
F5 F 0.51154(3) 0.18591(13) 0.60035(9) 0.0406(3) Uani 1 1 d . . . . .
F6 F 0.55019(4) -0.01539(13) 0.62209(8) 0.0363(3) Uani 1 1 d . . . . .
N1 N 0.75790(4) 0.33380(14) 0.35732(8) 0.0133(3) Uani 1 1 d . . . . .
H1 H 0.7592(7) 0.409(2) 0.3208(13) 0.021(5) Uiso 1 1 d . . . . .
N2 N 0.76409(4) 0.25098(14) 0.54382(9) 0.0139(3) Uani 1 1 d . . . . .
H2A H 0.7684(7) 0.179(2) 0.5857(14) 0.027(5) Uiso 1 1 d . . . . .
O1 O 0.70853(4) 0.13213(12) 0.26729(7) 0.0159(2) Uani 1 1 d . . . . .
H1A H 0.7318(9) 0.183(3) 0.2861(16) 0.045(7) Uiso 1 1 d . . . . .
O2 O 0.71560(4) 0.45586(12) 0.63592(7) 0.0162(2) Uani 1 1 d . . . . .
H2B H 0.7391(8) 0.405(3) 0.6141(15) 0.035(6) Uiso 1 1 d . . . . .

loop_
_atom_site_aniso_label
_atom_site_aniso_U_11
_atom_site_aniso_U_22
_atom_site_aniso_U_33
_atom_site_aniso_U_23
_atom_site_aniso_U_13
_atom_site_aniso_U_12
C1 0.0141(7) 0.0129(7) 0.0114(7) 0.0026(6) 0.0021(6) 0.0017(6)
C2 0.0172(8) 0.0146(7) 0.0119(7) -0.0014(6) -0.0009(6) -0.0004(6)
C3 0.0134(7) 0.0181(7) 0.0146(7) 0.0011(6) -0.0028(6) -0.0015(6)
C4 0.0129(7) 0.0161(7) 0.0125(7) 0.0035(6) 0.0005(6) 0.0018(6)
C5 0.0141(7) 0.0128(7) 0.0103(7) 0.0014(6) 0.0008(6) 0.0007(6)
C6 0.0115(7) 0.0118(7) 0.0108(7) 0.0028(5) 0.0004(6) -0.0007(5)
C7 0.0108(7) 0.0115(7) 0.0127(7) -0.0009(6) 0.0009(6) -0.0001(5)
C8 0.0100(7) 0.0112(7) 0.0189(7) -0.0037(6) -0.0011(6) -0.0007(5)
C9 0.0151(8) 0.0147(7) 0.0202(8) -0.0022(6) 0.0035(6) -0.0006(6)
C10 0.0121(8) 0.0186(8) 0.0299(9) -0.0063(7) 0.0043(7) -0.0011(6)
C11 0.0114(8) 0.0178(8) 0.0312(9) -0.0073(7) -0.0042(7) 0.0021(6)
C12 0.0148(8) 0.0146(7) 0.0209(8) -0.0050(6) -0.0046(6) 0.0012(6)
C13 0.0114(7) 0.0108(7) 0.0180(7) -0.0041(6) -0.0004(6) 0.0006(6)
C14 0.0111(7) 0.0121(7) 0.0131(7) -0.0009(6) -0.0006(6) 0.0004(6)
C15 0.0120(7) 0.0133(7) 0.0118(7) 0.0027(6) -0.0006(6) 0.0022(6)
C16 0.0154(7) 0.0123(7) 0.0128(7) 0.0014(6) -0.0002(6) 0.0008(6)
C17 0.0136(7) 0.0161(7) 0.0155(7) 0.0049(6) 0.0001(6) 0.0004(6)
C18 0.0147(8) 0.0215(8) 0.0151(7) 0.0036(6) 0.0032(6) 0.0037(6)
C19 0.0194(8) 0.0182(8) 0.0119(7) -0.0020(6) 0.0003(6) 0.0028(6)
C20 0.0129(7) 0.0149(7) 0.0115(7) 0.0028(6) -0.0033(6) 0.0005(6)
C21 0.0123(7) 0.0200(8) 0.0184(7) 0.0005(6) -0.0008(6) 0.0009(6)
C22 0.0138(7) 0.0180(8) 0.0234(8) 0.0042(6) 0.0013(6) 0.0025(6)
F1 0.0260(5) 0.0281(5) 0.0418(6) 0.0120(5) 0.0069(5) 0.0147(4)
F2 0.0107(5) 0.0335(6) 0.0440(6) -0.0084(5) 0.0023(4) -0.0029(4)
F3 0.0167(5) 0.0501(7) 0.0213(5) -0.0111(5) 0.0022(4) 0.0080(5)
F4 0.0256(5) 0.0507(7) 0.0258(5) -0.0025(5) -0.0028(4) -0.0166(5)
F5 0.0127(5) 0.0347(6) 0.0744(9) -0.0176(6) 0.0077(5) 0.0002(4)
F6 0.0306(6) 0.0303(6) 0.0481(7) 0.0203(5) -0.0116(5) -0.0125(5)
N1 0.0099(6) 0.0160(6) 0.0139(6) 0.0029(5) 0.0017(5) -0.0005(5)
N2 0.0105(6) 0.0171(6) 0.0141(6) 0.0012(5) -0.0015(5) 0.0012(5)
O1 0.0121(5) 0.0175(5) 0.0181(5) -0.0043(4) 0.0023(4) 0.0021(4)
O2 0.0129(5) 0.0167(5) 0.0191(5) -0.0039(4) -0.0015(4) 0.0001(4)

loop_
_atom_type_symbol
_atom_type_description
_atom_type_scat_dispersion_real
_atom_type_scat_dispersion_imag
_atom_type_scat_source
C C 0.0181 0.0091 'International Tables Vol C Tables 4.2.6.8 and 6.1.1.4'
H H 0.0000 0.0000 'International Tables Vol C Tables 4.2.6.8 and 6.1.1.4'
F F 0.0727 0.0534 'International Tables Vol C Tables 4.2.6.8 and 6.1.1.4'
N N 0.0311 0.0180 'International Tables Vol C Tables 4.2.6.8 and 6.1.1.4'
O O 0.0492 0.0322 'International Tables Vol C Tables 4.2.6.8 and 6.1.1.4'

loop_
_exptl_crystal_face_index_h
_exptl_crystal_face_index_k
_exptl_crystal_face_index_l
_exptl_crystal_face_perp_dist
-2 1 1 0.0622
0 0 1 0.1101
0 0 -1 0.0649
-1 0 1 0.0975
1 0 -1 0.0433
2 -1 2 0.0870
-2 1 -2 0.0652
0 -1 2 0.1004
-1 0 0 0.0961
1 0 0 0.0726
2 1 -1 0.1178
-1 -2 2 0.1014
0 -1 1 0.0900
2 0 1 0.0892
-2 0 -1 0.1115
1 -1 0 0.0871
-2 -1 2 0.1070
-2 -2 -1 0.1164
2 -1 1 0.0809
2 -1 0 0.0834

loop_
_geom_angle_atom_site_label_1
_geom_angle_atom_site_label_2
_geom_angle_atom_site_label_3
_geom_angle
_geom_angle_site_symmetry_1
_geom_angle_site_symmetry_3
_geom_angle_publ_flag
C2 C1 C6 120.43(14) . . ?
O1 C1 C2 117.57(13) . . ?
O1 C1 C6 121.99(13) . . ?
C1 C2 H2 119.3(11) . . ?
C3 C2 C1 120.52(14) . . ?
C3 C2 H2 120.1(11) . . ?
C2 C3 H3 119.2(11) . . ?
C2 C3 C4 119.50(14) . . ?
C4 C3 H3 121.3(11) . . ?
C3 C4 C21 120.41(14) . . ?
C5 C4 C3 120.16(14) . . ?
C5 C4 C21 119.43(14) . . ?
C4 C5 H5 119.8(11) . . ?
C4 C5 C6 121.12(14) . . ?
C6 C5 H5 119.0(11) . . ?
C1 C6 C7 121.62(13) . . ?
C5 C6 C1 118.21(13) . . ?
C5 C6 C7 119.72(13) . . ?
C6 C7 H7 108.5(10) . . ?
C6 C7 C14 108.96(12) . . ?
C14 C7 H7 107.3(10) . . ?
N1 C7 C6 110.25(11) . . ?
N1 C7 H7 112.0(10) . . ?
N1 C7 C14 109.70(12) . . ?
C9 C8 C13 119.32(14) . . ?
C9 C8 N1 119.71(14) . . ?
C13 C8 N1 120.89(13) . . ?
C8 C9 H9 119.1(11) . . ?
C10 C9 C8 121.04(15) . . ?
C10 C9 H9 119.9(11) . . ?
C9 C10 H10 119.5(12) . . ?
C9 C10 C11 119.59(15) . . ?
C11 C10 H10 120.9(12) . . ?
C10 C11 H11 120.6(12) . . ?
C12 C11 C10 119.71(15) . . ?
C12 C11 H11 119.6(12) . . ?
C11 C12 H12 119.5(11) . . ?
C11 C12 C13 120.97(15) . . ?
C13 C12 H12 119.5(11) . . ?
C8 C13 N2 120.56(13) . . ?
C12 C13 C8 119.35(14) . . ?
C12 C13 N2 120.03(14) . . ?
C7 C14 H14 108.7(10) . . ?
C15 C14 C7 109.04(12) . . ?
C15 C14 H14 109.2(10) . . ?
N2 C14 C7 109.27(12) . . ?
N2 C14 H14 110.4(10) . . ?
N2 C14 C15 110.11(12) . . ?
C16 C15 C14 120.15(13) . . ?
C16 C15 C20 118.38(14) . . ?
C20 C15 C14 120.94(13) . . ?
C15 C16 H16 119.3(11) . . ?
C15 C16 C17 120.90(14) . . ?
C17 C16 H16 119.8(11) . . ?
C16 C17 C22 119.83(14) . . ?
C18 C17 C16 120.04(14) . . ?
C18 C17 C22 120.09(14) . . ?
C17 C18 H18 120.7(12) . . ?
C19 C18 C17 119.77(14) . . ?
C19 C18 H18 119.5(12) . . ?
C18 C19 H19 120.2(11) . . ?
C18 C19 C20 120.31(14) . . ?
C20 C19 H19 119.4(11) . . ?
C19 C20 C15 120.53(14) . . ?
O2 C20 C15 121.86(13) . . ?
O2 C20 C19 117.59(13) . . ?
F1 C21 C4 112.62(13) . . ?
F2 C21 C4 112.70(13) . . ?
F2 C21 F1 106.07(12) . . ?
F3 C21 C4 111.93(13) . . ?
F3 C21 F1 105.84(13) . . ?
F3 C21 F2 107.20(13) . . ?
F4 C22 C17 112.01(13) . . ?
F5 C22 C17 113.02(14) . . ?
F5 C22 F4 106.27(14) . . ?
F5 C22 F6 107.56(13) . . ?
F6 C22 C17 112.87(13) . . ?
F6 C22 F4 104.53(14) . . ?
C7 N1 H1 109.8(13) . . ?
C8 N1 C7 117.44(12) . . ?
C8 N1 H1 109.7(13) . . ?
C13 N2 C14 116.61(12) . . ?
C13 N2 H2A 109.8(13) . . ?
C14 N2 H2A 111.0(13) . . ?
C1 O1 H1A 105.1(17) . . ?
C20 O2 H2B 104.1(15) . . ?

loop_
_geom_bond_atom_site_label_1
_geom_bond_atom_site_label_2
_geom_bond_distance
_geom_bond_site_symmetry_2
_geom_bond_publ_flag
C1 C2 1.390(2) . ?
C1 C6 1.407(2) . ?
C1 O1 1.3675(18) . ?
C2 H2 0.92(2) . ?
C2 C3 1.380(2) . ?
C3 H3 0.983(19) . ?
C3 C4 1.392(2) . ?
C4 C5 1.387(2) . ?
C4 C21 1.497(2) . ?
C5 H5 0.958(19) . ?
C5 C6 1.389(2) . ?
C6 C7 1.515(2) . ?
C7 H7 0.968(18) . ?
C7 C14 1.558(2) . ?
C7 N1 1.4747(18) . ?
C8 C9 1.393(2) . ?
C8 C13 1.398(2) . ?
C8 N1 1.4221(19) . ?
C9 H9 0.949(19) . ?
C9 C10 1.385(2) . ?
C10 H10 0.93(2) . ?
C10 C11 1.394(3) . ?
C11 H11 0.94(2) . ?
C11 C12 1.383(2) . ?
C12 H12 0.96(2) . ?
C12 C13 1.395(2) . ?
C13 N2 1.4195(19) . ?
C14 H14 0.989(18) . ?
C14 C15 1.515(2) . ?
C14 N2 1.4727(18) . ?
C15 C16 1.391(2) . ?
C15 C20 1.407(2) . ?
C16 H16 0.928(19) . ?
C16 C17 1.391(2) . ?
C17 C18 1.391(2) . ?
C17 C22 1.497(2) . ?
C18 H18 0.97(2) . ?
C18 C19 1.383(2) . ?
C19 H19 0.96(2) . ?
C19 C20 1.389(2) . ?
C20 O2 1.3727(18) . ?
C21 F1 1.3438(19) . ?
C21 F2 1.3375(18) . ?
C21 F3 1.3322(19) . ?
C22 F4 1.345(2) . ?
C22 F5 1.3209(19) . ?
C22 F6 1.338(2) . ?
N1 H1 0.87(2) . ?
N2 H2A 0.91(2) . ?
O1 H1A 0.85(3) . ?
O2 H2B 0.87(2) . ?

loop_
_geom_hbond_atom_site_label_D
_geom_hbond_atom_site_label_H
_geom_hbond_atom_site_label_A
_geom_hbond_distance_DH
_geom_hbond_distance_HA
_geom_hbond_distance_DA
_geom_hbond_angle_DHA
_geom_hbond_site_symmetry_A
_geom_hbond_publ_flag
N1 H1 O1 0.87(2) 2.35(2) 3.1526(17) 153.8(17) 8_765 yes
N2 H2A O2 0.91(2) 2.19(2) 3.0495(17) 156.8(18) 8_755 yes
O1 H1A N1 0.85(3) 1.87(3) 2.6490(17) 152(2) . yes
O2 H2B N2 0.87(2) 1.87(2) 2.6718(17) 152(2) . yes

loop_
_geom_torsion_atom_site_label_1
_geom_torsion_atom_site_label_2
_geom_torsion_atom_site_label_3
_geom_torsion_atom_site_label_4
_geom_torsion
_geom_torsion_site_symmetry_1
_geom_torsion_site_symmetry_2
_geom_torsion_site_symmetry_3
_geom_torsion_site_symmetry_4
_geom_torsion_publ_flag
C1 C2 C3 C4 1.7(2) . . . . ?
C1 C6 C7 C14 -81.22(16) . . . . ?
C1 C6 C7 N1 39.22(18) . . . . ?
C2 C1 C6 C5 -0.9(2) . . . . ?
C2 C1 C6 C7 171.37(13) . . . . ?
C2 C3 C4 C5 -0.3(2) . . . . ?
C2 C3 C4 C21 -179.41(14) . . . . ?
C3 C4 C5 C6 -1.8(2) . . . . ?
C3 C4 C21 F1 -93.55(17) . . . . ?
C3 C4 C21 F2 26.4(2) . . . . ?
C3 C4 C21 F3 147.34(14) . . . . ?
C4 C5 C6 C1 2.4(2) . . . . ?
C4 C5 C6 C7 -170.06(13) . . . . ?
C5 C4 C21 F1 87.32(17) . . . . ?
C5 C4 C21 F2 -152.72(14) . . . . ?
C5 C4 C21 F3 -31.8(2) . . . . ?
C5 C6 C7 C14 90.95(15) . . . . ?
C5 C6 C7 N1 -148.61(13) . . . . ?
C6 C1 C2 C3 -1.1(2) . . . . ?
C6 C7 C14 C15 -63.18(15) . . . . ?
C6 C7 C14 N2 176.43(11) . . . . ?
C6 C7 N1 C8 -162.07(12) . . . . ?
C7 C14 C15 C16 95.09(15) . . . . ?
C7 C14 C15 C20 -76.34(17) . . . . ?
C7 C14 N2 C13 -47.08(16) . . . . ?
C8 C9 C10 C11 1.3(2) . . . . ?
C8 C13 N2 C14 22.93(19) . . . . ?
C9 C8 C13 C12 -0.3(2) . . . . ?
C9 C8 C13 N2 176.87(13) . . . . ?
C9 C8 N1 C7 -165.52(13) . . . . ?
C9 C10 C11 C12 -0.4(2) . . . . ?
C10 C11 C12 C13 -0.8(2) . . . . ?
C11 C12 C13 C8 1.2(2) . . . . ?
C11 C12 C13 N2 -176.05(14) . . . . ?
C12 C13 N2 C14 -159.88(13) . . . . ?
C13 C8 C9 C10 -0.9(2) . . . . ?
C13 C8 N1 C7 17.7(2) . . . . ?
C14 C7 N1 C8 -42.07(17) . . . . ?
C14 C15 C16 C17 -168.80(13) . . . . ?
C14 C15 C20 C19 169.33(13) . . . . ?
C14 C15 C20 O2 -9.1(2) . . . . ?
C15 C14 N2 C13 -166.81(12) . . . . ?
C15 C16 C17 C18 -1.0(2) . . . . ?
C15 C16 C17 C22 176.51(14) . . . . ?
C16 C15 C20 C19 -2.2(2) . . . . ?
C16 C15 C20 O2 179.33(13) . . . . ?
C16 C17 C18 C19 -1.4(2) . . . . ?
C16 C17 C22 F4 -37.7(2) . . . . ?
C16 C17 C22 F5 -157.66(14) . . . . ?
C16 C17 C22 F6 80.00(18) . . . . ?
C17 C18 C19 C20 2.0(2) . . . . ?
C18 C17 C22 F4 139.89(15) . . . . ?
C18 C17 C22 F5 19.9(2) . . . . ?
C18 C17 C22 F6 -102.46(17) . . . . ?
C18 C19 C20 C15 -0.2(2) . . . . ?
C18 C19 C20 O2 178.32(13) . . . . ?
C20 C15 C16 C17 2.8(2) . . . . ?
C21 C4 C5 C6 177.33(13) . . . . ?
C22 C17 C18 C19 -178.97(14) . . . . ?
N1 C7 C14 C15 176.04(12) . . . . ?
N1 C7 C14 N2 55.64(15) . . . . ?
N1 C8 C9 C10 -177.67(14) . . . . ?
N1 C8 C13 C12 176.43(13) . . . . ?
N1 C8 C13 N2 -6.4(2) . . . . ?
N2 C14 C15 C16 -145.03(13) . . . . ?
N2 C14 C15 C20 43.54(18) . . . . ?
O1 C1 C2 C3 177.89(13) . . . . ?
O1 C1 C6 C5 -179.89(13) . . . . ?
O1 C1 C6 C7 -7.6(2) . . . . ?

loop_
_exptl_oxdiff_crystal_face_indexfrac_h
_exptl_oxdiff_crystal_face_indexfrac_k
_exptl_oxdiff_crystal_face_indexfrac_l
_exptl_oxdiff_crystal_face_x
_exptl_oxdiff_crystal_face_y
_exptl_oxdiff_crystal_face_z
-1.9996 1.0000 0.9995 0.1190 0.1812 -0.0701
0.0002 -0.0001 0.9998 0.0340 0.0664 0.0733
-0.0002 0.0001 -0.9998 -0.0340 -0.0664 -0.0733
-0.9998 -0.0000 0.9998 0.0074 0.1073 0.0485
0.9998 0.0000 -0.9998 -0.0074 -0.1073 -0.0485
2.0001 -1.0002 2.0001 -0.0170 0.0179 0.2899
-2.0001 1.0002 -2.0001 0.0170 -0.0179 -0.2899
0.0001 -1.0001 2.0000 -0.0702 0.0999 0.2404
-1.0000 0.0000 -0.0000 -0.0266 0.0410 -0.0248
1.0000 -0.0000 0.0000 0.0266 -0.0410 0.0248
2.0001 1.0000 -1.0002 0.1574 -0.1155 -0.1175
-1.0001 -2.0000 2.0004 -0.2350 0.1080 0.3094
-0.0001 -1.0000 1.0002 -0.1042 0.0335 0.1671
2.0002 -0.0001 0.9999 0.0872 -0.0156 0.1228
-2.0002 0.0001 -0.9999 -0.0872 0.0156 -0.1228
0.9998 -1.0000 0.0004 -0.1116 -0.0738 0.1186
-1.9999 -1.0000 2.0000 -0.1234 0.1818 0.1908
-2.0006 -1.9998 -0.9992 -0.3636 -0.0501 0.0648
1.9999 -1.0001 1.0002 -0.0510 -0.0485 0.2167
1.9998 -1.0000 0.0004 -0.0850 -0.1148 0.1434
